data_4345858
loop_
_publ_author_name
'Guo, Liping'
'Wang, Shaowu'
'Wei, Yun'
'Zhou, Shuangliu'
'Zhu, Xiancui'
'Mu, Xiaolong'

_publ_section_title
;
 Reactivity of 1,3-Disubstituted Indoles with Lithium Compounds:
 Substituents and Solvents Effects on Coordination and Reactivity of
 Resulting 1,3-Disubstituted-2-Indolyl Lithium Complexes
;
_journal_name_full 'Inorganic Chemistry'
_journal_paper_doi 10.1021/acs.inorgchem.7b00179
_journal_year 2017
_chemical_formula_sum 'C48 H58 Li2 N4 O2'
_chemical_formula_weight 736.86
_chemical_name_systematic
; 
 ? 
;
_space_group_IT_number 15
_symmetry_cell_setting monoclinic
_symmetry_space_group_name_Hall '-C 2yc'
_symmetry_space_group_name_H-M 'C 1 2/c 1'
_atom_sites_solution_hydrogens geom
_atom_sites_solution_primary direct
_atom_sites_solution_secondary difmap
_audit_creation_method SHELXL-97
_cell_angle_alpha 90.00
_cell_angle_beta 107.701(2)
_cell_angle_gamma 90.00
_cell_formula_units_Z 4
_cell_length_a 10.9434(16)
_cell_length_b 23.059(3)
_cell_length_c 17.755(3)
_cell_measurement_reflns_used 4407
_cell_measurement_temperature 293(2)
_cell_measurement_theta_max 23.45
_cell_measurement_theta_min 2.41
_cell_volume 4268.2(11)
_computing_cell_refinement 'Bruker SAINT'
_computing_data_collection 'Bruker APEX2'
_computing_data_reduction 'Bruker SAINT'
_computing_molecular_graphics 'Bruker SHELXTL'
_computing_publication_material 'Bruker SHELXTL'
_computing_structure_refinement 'SHELXL-97 (Sheldrick, 1997)'
_computing_structure_solution 'SHELXS-97 (Sheldrick, 1990)'
_diffrn_ambient_temperature 293(2)
_diffrn_measured_fraction_theta_full 0.991
_diffrn_measured_fraction_theta_max 0.991
_diffrn_measurement_device_type 'Bruker APEX-II CCD'
_diffrn_measurement_method '\f and \w scans'
_diffrn_radiation_monochromator graphite
_diffrn_radiation_source 'fine-focus sealed tube'
_diffrn_radiation_type MoK\a
_diffrn_radiation_wavelength 0.71073
_diffrn_reflns_av_R_equivalents 0.0592
_diffrn_reflns_av_sigmaI/netI 0.0456
_diffrn_reflns_limit_h_max 13
_diffrn_reflns_limit_h_min -13
_diffrn_reflns_limit_k_max 27
_diffrn_reflns_limit_k_min -27
_diffrn_reflns_limit_l_max 21
_diffrn_reflns_limit_l_min -21
_diffrn_reflns_number 21341
_diffrn_reflns_theta_full 25.41
_diffrn_reflns_theta_max 25.41
_diffrn_reflns_theta_min 1.77
_diffrn_standards_number 0
_exptl_absorpt_coefficient_mu 0.069
_exptl_absorpt_correction_T_max 0.9863
_exptl_absorpt_correction_T_min 0.9850
_exptl_absorpt_correction_type multi-scan
_exptl_crystal_colour colorless
_exptl_crystal_density_diffrn 1.147
_exptl_crystal_density_method 'not measured'
_exptl_crystal_description block
_exptl_crystal_F_000 1584
_exptl_crystal_size_max 0.22
_exptl_crystal_size_mid 0.21
_exptl_crystal_size_min 0.20
_refine_diff_density_max 0.449
_refine_diff_density_min -0.484
_refine_diff_density_rms 0.066
_refine_ls_extinction_coef 0.0018(4)
_refine_ls_extinction_expression Fc^*^=kFc[1+0.001xFc^2^\l^3^/sin(2\q)]^-1/4^
_refine_ls_extinction_method SHELXL
_refine_ls_goodness_of_fit_ref 1.066
_refine_ls_hydrogen_treatment mixed
_refine_ls_matrix_type full
_refine_ls_number_parameters 289
_refine_ls_number_reflns 3909
_refine_ls_number_restraints 649
_refine_ls_restrained_S_all 1.113
_refine_ls_R_factor_all 0.1446
_refine_ls_R_factor_gt 0.1071
_refine_ls_shift/su_max 0.032
_refine_ls_shift/su_mean 0.004
_refine_ls_structure_factor_coef Fsqd
_refine_ls_weighting_details 'calc w=1/[\s^2^(Fo^2^)+(0.1012P)^2^+21.8046P] where P=(Fo^2^+2Fc^2^)/3'
_refine_ls_weighting_scheme calc
_refine_ls_wR_factor_gt 0.2815
_refine_ls_wR_factor_ref 0.3040
_reflns_number_gt 2587
_reflns_number_total 3909
_reflns_threshold_expression >2sigma(I)
_cod_data_source_file ic7b00179_si_003.cif
_cod_data_source_block complex_5
_cod_depositor_comments
;
The following automatic conversions were performed:

'_symmetry_cell_setting' value 'Monoclinic' changed to 'monoclinic'
according to
/home/data/users/saulius/crontab/automatic-downloads/rss-feeds/ACS/lib/dictionaries/cif_core.dic
dictionary named 'cif_core.dic' version 2.4.2 from 2011-04-26.

Automatic conversion script
Id: cif_fix_values 4973 2017-02-22 13:04:09Z antanas 
;
_cod_original_sg_symbol_H-M C2/c
_cod_database_code 4345858

loop_
_symmetry_equiv_pos_as_xyz
'x, y, z'
'-x, y, -z+1/2'
'x+1/2, y+1/2, z'
'-x+1/2, y+1/2, -z+1/2'
'-x, -y, -z'
'x, -y, z-1/2'
'-x+1/2, -y+1/2, -z'
'x+1/2, -y+1/2, z-1/2'

loop_
_atom_site_label
_atom_site_type_symbol
_atom_site_fract_x
_atom_site_fract_y
_atom_site_fract_z
_atom_site_U_iso_or_equiv
_atom_site_adp_type
_atom_site_occupancy
_atom_site_symmetry_multiplicity
_atom_site_calc_flag
_atom_site_refinement_flags
_atom_site_disorder_assembly
_atom_site_disorder_group
C1 C 0.3401(3) 0.87100(14) 0.16725(19) 0.0458(7) Uani 1 1 d U A .
C2 C 0.2385(3) 0.84307(14) 0.18487(19) 0.0441(8) Uani 1 1 d U . .
C3 C 0.1178(3) 0.86120(15) 0.1294(2) 0.0467(8) Uani 1 1 d U . .
C4 C -0.0103(3) 0.85028(17) 0.1208(2) 0.0573(9) Uani 1 1 d U . .
H4 H -0.0336 0.8252 0.1551 0.069 Uiso 1 1 calc R . .
C5 C -0.1039(4) 0.87785(17) 0.0594(2) 0.0645(10) Uani 1 1 d U . .
H5 H -0.1902 0.8716 0.0536 0.077 Uiso 1 1 calc R . .
C6 C -0.0699(4) 0.91401(17) 0.0077(2) 0.0638(10) Uani 1 1 d U . .
H6 H -0.1338 0.9311 -0.0332 0.077 Uiso 1 1 calc R . .
C7 C 0.0560(4) 0.92547(16) 0.0150(2) 0.0574(9) Uani 1 1 d U . .
H7 H 0.0783 0.9501 -0.0201 0.069 Uiso 1 1 calc R . .
C8 C 0.1495(3) 0.89909(15) 0.0766(2) 0.0479(8) Uani 1 1 d U A .
C9 C 0.3502(3) 0.93370(16) 0.0540(2) 0.0531(8) Uani 1 1 d U A .
H9A H 0.4290 0.9491 0.0898 0.064 Uiso 1 1 calc R . .
H9B H 0.2990 0.9662 0.0272 0.064 Uiso 1 1 calc R . .
C10 C 0.3832(3) 0.89606(16) -0.0070(2) 0.0532(8) Uani 1 1 d U . .
C11 C 0.3184(4) 0.84585(18) -0.0347(2) 0.0679(10) Uani 1 1 d U . .
H11 H 0.2528 0.8339 -0.0152 0.081 Uiso 1 1 calc R . .
C12 C 0.3493(4) 0.8123(2) -0.0919(3) 0.0812(12) Uani 1 1 d U . .
H12 H 0.3023 0.7791 -0.1119 0.097 Uiso 1 1 calc R . .
C13 C 0.4488(4) 0.8287(2) -0.1179(3) 0.0786(12) Uani 1 1 d U . .
H13 H 0.4709 0.8060 -0.1551 0.094 Uiso 1 1 calc R . .
C14 C 0.5167(4) 0.8778(2) -0.0902(2) 0.0737(11) Uani 1 1 d U . .
H14 H 0.5848 0.8885 -0.1082 0.088 Uiso 1 1 calc R . .
C15 C 0.4837(4) 0.91148(19) -0.0353(2) 0.0671(10) Uani 1 1 d U . .
H15 H 0.5297 0.9452 -0.0169 0.081 Uiso 1 1 calc R . .
C16 C 0.2534(3) 0.80132(14) 0.24694(19) 0.0443(7) Uani 1 1 d U . .
H16 H 0.1801 0.7891 0.2585 0.053 Uiso 1 1 calc R . .
C17 C 0.3710(3) 0.73690(15) 0.3500(2) 0.0537(9) Uani 1 1 d DU . .
C18 C 0.3328(5) 0.7665(3) 0.4171(3) 0.0752(18) Uani 0.654(4) 1 d PDU A 1
H18A H 0.3733 0.8038 0.4278 0.113 Uiso 0.654(4) 1 calc PR A 1
H18B H 0.3598 0.7430 0.4638 0.113 Uiso 0.654(4) 1 calc PR A 1
H18C H 0.2413 0.7713 0.4015 0.113 Uiso 0.654(4) 1 calc PR A 1
C19 C 0.5096(5) 0.7201(3) 0.3821(4) 0.0767(19) Uani 0.654(4) 1 d PDU A 1
H19A H 0.5360 0.7011 0.3415 0.115 Uiso 0.654(4) 1 calc PR A 1
H19B H 0.5207 0.6943 0.4261 0.115 Uiso 0.654(4) 1 calc PR A 1
H19C H 0.5607 0.7543 0.3992 0.115 Uiso 0.654(4) 1 calc PR A 1
C20 C 0.2867(6) 0.6858(2) 0.3198(4) 0.0790(19) Uani 0.654(4) 1 d PDU A 1
H20A H 0.1986 0.6979 0.3035 0.118 Uiso 0.654(4) 1 calc PR A 1
H20B H 0.2999 0.6573 0.3610 0.118 Uiso 0.654(4) 1 calc PR A 1
H20C H 0.3074 0.6692 0.2756 0.118 Uiso 0.654(4) 1 calc PR A 1
C18' C 0.4525(8) 0.7616(4) 0.4269(4) 0.078(3) Uani 0.346(4) 1 d PDU A 2
H18D H 0.5288 0.7782 0.4199 0.116 Uiso 0.346(4) 1 calc PR A 2
H18E H 0.4756 0.7314 0.4658 0.116 Uiso 0.346(4) 1 calc PR A 2
H18F H 0.4052 0.7911 0.4443 0.116 Uiso 0.346(4) 1 calc PR A 2
C19' C 0.4465(8) 0.6858(3) 0.3286(6) 0.078(3) Uani 0.346(4) 1 d PDU A 2
H19D H 0.3948 0.6675 0.2810 0.117 Uiso 0.346(4) 1 calc PR A 2
H19E H 0.4676 0.6580 0.3709 0.117 Uiso 0.346(4) 1 calc PR A 2
H19F H 0.5240 0.7002 0.3206 0.117 Uiso 0.346(4) 1 calc PR A 2
C20' C 0.2458(6) 0.7161(4) 0.3571(5) 0.076(3) Uani 0.346(4) 1 d PDU A 2
H20D H 0.2015 0.7479 0.3723 0.115 Uiso 0.346(4) 1 calc PR A 2
H20E H 0.2609 0.6862 0.3965 0.115 Uiso 0.346(4) 1 calc PR A 2
H20F H 0.1944 0.7009 0.3072 0.115 Uiso 0.346(4) 1 calc PR A 2
C41 C 0.3207(4) 1.0252(2) 0.2357(3) 0.0807(12) Uani 1 1 d U A .
H41A H 0.3177 1.0172 0.1816 0.097 Uiso 1 1 calc R . .
H41B H 0.3653 1.0617 0.2517 0.097 Uiso 1 1 calc R . .
C42 C 0.1913(5) 1.0286(3) 0.2420(4) 0.1163(17) Uani 1 1 d DU . .
H42A H 0.1772 1.0663 0.2623 0.140 Uiso 1 1 calc R . .
H42B H 0.1287 1.0233 0.1904 0.140 Uiso 1 1 calc R . .
C43 C 0.1788(5) 0.9831(3) 0.2955(4) 0.1097(16) Uani 1 1 d DU . .
H43A H 0.1470 0.9989 0.3366 0.132 Uiso 1 1 calc R . .
H43B H 0.1193 0.9536 0.2670 0.132 Uiso 1 1 calc R . .
C44 C 0.3041(4) 0.9587(2) 0.3294(3) 0.0738(11) Uani 1 1 d U A .
H44A H 0.3379 0.9699 0.3845 0.089 Uiso 1 1 calc R . .
H44B H 0.2994 0.9167 0.3266 0.089 Uiso 1 1 calc R . .
Li1 Li 0.5000 0.8161(4) 0.2500 0.052(2) Uani 1 2 d S . .
Li2 Li 0.5000 0.9245(3) 0.2500 0.052(2) Uani 1 2 d S . .
N1 N 0.2809(3) 0.90401(11) 0.09984(15) 0.0441(7) Uani 1 1 d . . .
N2 N 0.3602(2) 0.78009(12) 0.28691(16) 0.0455(7) Uani 1 1 d D A .
O1 O 0.3856(2) 0.97946(11) 0.28645(15) 0.0620(7) Uani 1 1 d . . .

loop_
_atom_site_aniso_label
_atom_site_aniso_U_11
_atom_site_aniso_U_22
_atom_site_aniso_U_33
_atom_site_aniso_U_23
_atom_site_aniso_U_13
_atom_site_aniso_U_12
C1 0.0472(13) 0.0445(14) 0.0473(13) -0.0010(12) 0.0165(12) 0.0003(12)
C2 0.0414(13) 0.0423(14) 0.0488(14) -0.0011(13) 0.0140(12) 0.0012(12)
C3 0.0418(14) 0.0451(15) 0.0506(14) -0.0051(13) 0.0103(12) 0.0021(13)
C4 0.0467(15) 0.0563(17) 0.0640(17) -0.0014(15) 0.0096(14) -0.0004(14)
C5 0.0436(16) 0.0654(19) 0.075(2) -0.0085(18) 0.0037(16) 0.0081(16)
C6 0.0568(18) 0.0567(18) 0.0653(19) -0.0045(17) -0.0004(16) 0.0104(16)
C7 0.0572(16) 0.0503(15) 0.0565(16) 0.0019(14) 0.0049(14) 0.0044(14)
C8 0.0460(14) 0.0446(14) 0.0496(14) -0.0044(13) 0.0095(12) 0.0000(13)
C9 0.0565(15) 0.0487(15) 0.0533(15) 0.0038(14) 0.0156(13) -0.0040(14)
C10 0.0549(15) 0.0563(16) 0.0480(14) 0.0057(14) 0.0151(13) 0.0015(14)
C11 0.0647(17) 0.0713(18) 0.0679(17) -0.0108(16) 0.0206(15) -0.0047(16)
C12 0.077(2) 0.087(2) 0.077(2) -0.022(2) 0.0208(19) -0.005(2)
C13 0.079(2) 0.095(2) 0.0646(19) -0.0099(19) 0.0247(17) 0.008(2)
C14 0.0744(19) 0.088(2) 0.0660(18) 0.0035(18) 0.0315(16) 0.0043(19)
C15 0.0686(19) 0.071(2) 0.0625(18) 0.0073(17) 0.0212(16) -0.0045(17)
C16 0.0394(13) 0.0467(15) 0.0489(14) -0.0001(13) 0.0165(12) -0.0042(13)
C17 0.0516(17) 0.0530(18) 0.0558(17) 0.0106(15) 0.0154(15) 0.0023(15)
C18 0.085(3) 0.085(4) 0.058(3) 0.014(3) 0.025(3) 0.013(3)
C19 0.064(3) 0.079(3) 0.083(3) 0.025(3) 0.016(3) 0.009(3)
C20 0.090(4) 0.059(3) 0.075(3) 0.021(3) 0.006(3) -0.008(3)
C18' 0.081(5) 0.075(5) 0.067(4) 0.018(4) 0.008(4) -0.008(4)
C19' 0.079(5) 0.074(5) 0.075(5) 0.017(4) 0.015(4) 0.001(4)
C20' 0.072(5) 0.079(5) 0.075(5) 0.032(4) 0.019(4) -0.006(4)
C41 0.078(2) 0.073(2) 0.092(2) 0.010(2) 0.027(2) 0.018(2)
C42 0.088(3) 0.112(3) 0.145(3) 0.034(3) 0.030(3) 0.024(3)
C43 0.085(3) 0.123(3) 0.122(3) 0.022(3) 0.033(2) 0.016(3)
C44 0.0694(19) 0.079(2) 0.077(2) 0.0077(19) 0.0283(17) 0.0133(19)
Li1 0.037(3) 0.053(5) 0.070(5) 0.000 0.023(3) 0.000
Li2 0.065(5) 0.039(4) 0.051(4) 0.000 0.015(4) 0.000
N1 0.0481(14) 0.0382(14) 0.0445(14) 0.0019(12) 0.0121(12) -0.0020(12)
N2 0.0430(14) 0.0446(15) 0.0489(14) 0.0065(12) 0.0141(12) -0.0011(12)
O1 0.0645(14) 0.0596(15) 0.0634(14) 0.0037(13) 0.0217(12) 0.0119(13)

loop_
_atom_type_symbol
_atom_type_description
_atom_type_scat_dispersion_real
_atom_type_scat_dispersion_imag
_atom_type_scat_source
C C 0.0033 0.0016 'International Tables Vol C Tables 4.2.6.8 and 6.1.1.4'
H H 0.0000 0.0000 'International Tables Vol C Tables 4.2.6.8 and 6.1.1.4'
Li Li -0.0003 0.0001 'International Tables Vol C Tables 4.2.6.8 and 6.1.1.4'
N N 0.0061 0.0033 'International Tables Vol C Tables 4.2.6.8 and 6.1.1.4'
O O 0.0106 0.0060 'International Tables Vol C Tables 4.2.6.8 and 6.1.1.4'

loop_
_geom_angle_atom_site_label_1
_geom_angle_atom_site_label_2
_geom_angle_atom_site_label_3
_geom_angle
_geom_angle_site_symmetry_1
_geom_angle_site_symmetry_3
N1 C1 C2 104.4(3) . .
N1 C1 Li2 108.8(3) . .
C2 C1 Li2 127.7(2) . .
N1 C1 Li1 155.8(3) . .
C2 C1 Li1 96.1(2) . .
Li2 C1 Li1 66.4(3) . .
C1 C2 C16 124.6(3) . .
C1 C2 C3 109.7(3) . .
C16 C2 C3 125.7(3) . .
C4 C3 C8 119.2(3) . .
C4 C3 C2 134.8(3) . .
C8 C3 C2 105.9(3) . .
C3 C4 C5 118.6(4) . .
C3 C4 H4 120.7 . .
C5 C4 H4 120.7 . .
C6 C5 C4 120.9(4) . .
C6 C5 H5 119.6 . .
C4 C5 H5 119.6 . .
C5 C6 C7 121.5(4) . .
C5 C6 H6 119.2 . .
C7 C6 H6 119.2 . .
C6 C7 C8 117.9(4) . .
C6 C7 H7 121.0 . .
C8 C7 H7 121.0 . .
N1 C8 C7 130.7(3) . .
N1 C8 C3 107.5(3) . .
C7 C8 C3 121.8(3) . .
N1 C9 C10 114.3(3) . .
N1 C9 H9A 108.7 . .
C10 C9 H9A 108.7 . .
N1 C9 H9B 108.7 . .
C10 C9 H9B 108.7 . .
H9A C9 H9B 107.6 . .
C11 C10 C15 117.8(4) . .
C11 C10 C9 122.2(4) . .
C15 C10 C9 120.0(3) . .
C10 C11 C12 121.2(4) . .
C10 C11 H11 119.4 . .
C12 C11 H11 119.4 . .
C13 C12 C11 119.2(4) . .
C13 C12 H12 120.4 . .
C11 C12 H12 120.4 . .
C12 C13 C14 121.0(5) . .
C12 C13 H13 119.5 . .
C14 C13 H13 119.5 . .
C13 C14 C15 119.5(4) . .
C13 C14 H14 120.2 . .
C15 C14 H14 120.2 . .
C14 C15 C10 121.3(4) . .
C14 C15 H15 119.4 . .
C10 C15 H15 119.4 . .
N2 C16 C2 124.1(3) . .
N2 C16 H16 118.0 . .
C2 C16 H16 118.0 . .
N2 C17 C20' 114.6(4) . .
N2 C17 C20 111.3(3) . .
C20' C17 C20 45.1(4) . .
N2 C17 C18' 108.9(4) . .
C20' C17 C18' 110.5(5) . .
C20 C17 C18' 139.3(5) . .
N2 C17 C19 107.6(3) . .
C20' C17 C19 137.2(5) . .
C20 C17 C19 112.1(4) . .
C18' C17 C19 59.9(4) . .
N2 C17 C18 108.0(3) . .
C20' C17 C18 66.6(5) . .
C20 C17 C18 110.1(4) . .
C18' C17 C18 49.5(4) . .
C19 C17 C18 107.6(4) . .
N2 C17 C19' 104.7(4) . .
C20' C17 C19' 110.4(5) . .
C20 C17 C19' 68.2(4) . .
C18' C17 C19' 107.4(5) . .
C19 C17 C19' 49.1(4) . .
C18 C17 C19' 144.9(5) . .
C17 C18 H18A 109.5 . .
C17 C18 H18B 109.5 . .
C17 C18 H18C 109.5 . .
C17 C19 H19A 109.5 . .
C17 C19 H19B 109.5 . .
C17 C19 H19C 109.5 . .
C17 C20 H20A 109.5 . .
C17 C20 H20B 109.5 . .
C17 C20 H20C 109.5 . .
C17 C18' H18D 109.5 . .
C17 C18' H18E 109.5 . .
H18D C18' H18E 109.5 . .
C17 C18' H18F 109.5 . .
H18D C18' H18F 109.5 . .
H18E C18' H18F 109.5 . .
C17 C19' H19D 109.5 . .
C17 C19' H19E 109.5 . .
H19D C19' H19E 109.5 . .
C17 C19' H19F 109.5 . .
H19D C19' H19F 109.5 . .
H19E C19' H19F 109.5 . .
C17 C20' H20D 109.5 . .
C17 C20' H20E 109.5 . .
H20D C20' H20E 109.5 . .
C17 C20' H20F 109.5 . .
H20D C20' H20F 109.5 . .
H20E C20' H20F 109.5 . .
O1 C41 C42 107.5(4) . .
O1 C41 H41A 110.2 . .
C42 C41 H41A 110.2 . .
O1 C41 H41B 110.2 . .
C42 C41 H41B 110.2 . .
H41A C41 H41B 108.5 . .
C43 C42 C41 107.4(5) . .
C43 C42 H42A 110.2 . .
C41 C42 H42A 110.2 . .
C43 C42 H42B 110.2 . .
C41 C42 H42B 110.2 . .
H42A C42 H42B 108.5 . .
C44 C43 C42 106.9(5) . .
C44 C43 H43A 110.4 . .
C42 C43 H43A 110.3 . .
C44 C43 H43B 110.3 . .
C42 C43 H43B 110.4 . .
H43A C43 H43B 108.6 . .
O1 C44 C43 108.6(4) . .
O1 C44 H44A 110.0 . .
C43 C44 H44A 110.0 . .
O1 C44 H44B 110.0 . .
C43 C44 H44B 110.0 . .
H44A C44 H44B 108.4 . .
N2 Li1 N2 131.4(5) 2_655 .
N2 Li1 C1 85.93(12) 2_655 2_655
N2 Li1 C1 121.69(13) . 2_655
N2 Li1 C1 121.69(13) 2_655 .
N2 Li1 C1 85.93(12) . .
C1 Li1 C1 113.0(4) 2_655 .
N2 Li1 Li2 114.3(2) 2_655 .
N2 Li1 Li2 114.3(2) . .
C1 Li1 Li2 56.5(2) 2_655 .
C1 Li1 Li2 56.5(2) . .
N2 Li1 C16 26.34(10) 2_655 2_655
N2 Li1 C16 142.4(3) . 2_655
C1 Li1 C16 59.63(12) 2_655 2_655
C1 Li1 C16 130.1(2) . 2_655
Li2 Li1 C16 97.22(19) . 2_655
O1 Li2 O1 102.3(4) 2_655 .
O1 Li2 C1 124.24(12) 2_655 .
O1 Li2 C1 96.74(11) . .
O1 Li2 C1 96.74(11) 2_655 2_655
O1 Li2 C1 124.24(12) . 2_655
C1 Li2 C1 114.3(4) . 2_655
O1 Li2 Li1 128.83(19) 2_655 .
O1 Li2 Li1 128.83(19) . .
C1 Li2 Li1 57.16(19) . .
C1 Li2 Li1 57.16(19) 2_655 .
C8 N1 C1 112.4(3) . .
C8 N1 C9 123.4(3) . .
C1 N1 C9 123.7(3) . .
C16 N2 C17 122.3(3) . .
C16 N2 Li1 108.7(3) . .
C17 N2 Li1 129.0(2) . .
C44 O1 C41 108.3(3) . .
C44 O1 Li2 120.8(3) . .
C41 O1 Li2 119.9(3) . .

loop_
_geom_bond_atom_site_label_1
_geom_bond_atom_site_label_2
_geom_bond_distance
_geom_bond_site_symmetry_2
C1 N1 1.400(4) .
C1 C2 1.401(5) .
C1 Li2 2.276(5) .
C1 Li1 2.294(6) .
C2 C16 1.435(5) .
C2 C3 1.448(4) .
C3 C4 1.386(5) .
C3 C8 1.400(5) .
C4 C5 1.401(5) .
C4 H4 0.9300 .
C5 C6 1.373(6) .
C5 H5 0.9300 .
C6 C7 1.370(6) .
C6 H6 0.9300 .
C7 C8 1.390(5) .
C7 H7 0.9300 .
C8 N1 1.375(4) .
C9 N1 1.442(5) .
C9 C10 1.514(5) .
C9 H9A 0.9700 .
C9 H9B 0.9700 .
C10 C11 1.368(5) .
C10 C15 1.389(6) .
C11 C12 1.397(6) .
C11 H11 0.9300 .
C12 C13 1.359(7) .
C12 H12 0.9300 .
C13 C14 1.361(6) .
C13 H13 0.9300 .
C14 C15 1.377(6) .
C14 H14 0.9300 .
C15 H15 0.9300 .
C16 N2 1.267(4) .
C16 H16 0.9300 .
C17 N2 1.476(4) .
C17 C20' 1.494(7) .
C17 C20 1.492(6) .
C17 C18' 1.499(7) .
C17 C19 1.499(6) .
C17 C18 1.538(6) .
C17 C19' 1.552(8) .
C18 H18A 0.9600 .
C18 H18B 0.9600 .
C18 H18C 0.9600 .
C19 H19A 0.9600 .
C19 H19B 0.9600 .
C19 H19C 0.9600 .
C20 H20A 0.9600 .
C20 H20B 0.9600 .
C20 H20C 0.9600 .
C18' H18D 0.9600 .
C18' H18E 0.9600 .
C18' H18F 0.9600 .
C19' H19D 0.9600 .
C19' H19E 0.9600 .
C19' H19F 0.9600 .
C20' H20D 0.9600 .
C20' H20E 0.9600 .
C20' H20F 0.9600 .
C41 O1 1.428(5) .
C41 C42 1.455(7) .
C41 H41A 0.9700 .
C41 H41B 0.9700 .
C42 C43 1.451(8) .
C42 H42A 0.9700 .
C42 H42B 0.9700 .
C43 C44 1.434(7) .
C43 H43A 0.9700 .
C43 H43B 0.9700 .
C44 O1 1.421(5) .
C44 H44A 0.9700 .
C44 H44B 0.9700 .
Li1 N2 2.017(4) 2_655
Li1 N2 2.017(4) .
Li1 C1 2.294(6) 2_655
Li1 Li2 2.501(12) .
Li1 C16 2.704(4) 2_655
Li2 O1 2.021(6) 2_655
Li2 O1 2.021(6) .
Li2 C1 2.276(5) 2_655

loop_
_geom_torsion_atom_site_label_1
_geom_torsion_atom_site_label_2
_geom_torsion_atom_site_label_3
_geom_torsion_atom_site_label_4
_geom_torsion
_geom_torsion_site_symmetry_1
_geom_torsion_site_symmetry_4
N1 C1 C2 C16 175.8(3) . .
Li2 C1 C2 C16 -55.9(5) . .
Li1 C1 C2 C16 8.8(4) . .
N1 C1 C2 C3 -2.1(4) . .
Li2 C1 C2 C3 126.1(3) . .
Li1 C1 C2 C3 -169.2(3) . .
C1 C2 C3 C4 -176.4(4) . .
C16 C2 C3 C4 5.7(6) . .
C1 C2 C3 C8 1.9(4) . .
C16 C2 C3 C8 -176.0(3) . .
C8 C3 C4 C5 -0.2(5) . .
C2 C3 C4 C5 177.9(4) . .
C3 C4 C5 C6 1.3(6) . .
C4 C5 C6 C7 -1.4(6) . .
C5 C6 C7 C8 0.3(6) . .
C6 C7 C8 N1 -177.4(4) . .
C6 C7 C8 C3 0.9(5) . .
C4 C3 C8 N1 177.7(3) . .
C2 C3 C8 N1 -0.9(4) . .
C4 C3 C8 C7 -0.9(5) . .
C2 C3 C8 C7 -179.5(3) . .
N1 C9 C10 C11 20.8(5) . .
N1 C9 C10 C15 -157.8(3) . .
C15 C10 C11 C12 -2.3(6) . .
C9 C10 C11 C12 179.0(4) . .
C10 C11 C12 C13 2.7(7) . .
C11 C12 C13 C14 -1.3(7) . .
C12 C13 C14 C15 -0.3(7) . .
C13 C14 C15 C10 0.6(6) . .
C11 C10 C15 C14 0.7(6) . .
C9 C10 C15 C14 179.4(3) . .
C1 C2 C16 N2 -8.5(5) . .
C3 C2 C16 N2 169.2(3) . .
O1 C41 C42 C43 -1.6(6) . .
C41 C42 C43 C44 8.2(7) . .
C42 C43 C44 O1 -11.8(6) . .
N1 C1 Li1 N2 -16.5(10) . 2_655
C2 C1 Li1 N2 131.5(4) . 2_655
Li2 C1 Li1 N2 -99.8(4) . 2_655
N1 C1 Li1 N2 -153.9(6) . .
C2 C1 Li1 N2 -5.9(3) . .
Li2 C1 Li1 N2 122.80(19) . .
N1 C1 Li1 C1 83.3(7) . 2_655
C2 C1 Li1 C1 -128.7(2) . 2_655
Li2 C1 Li1 C1 0.0 . 2_655
N1 C1 Li1 Li2 83.3(7) . .
C2 C1 Li1 Li2 -128.7(2) . .
N1 C1 Li1 C16 14.5(10) . 2_655
C2 C1 Li1 C16 162.5(4) . 2_655
Li2 C1 Li1 C16 -68.8(4) . 2_655
N1 C1 Li2 O1 -37.0(4) . 2_655
C2 C1 Li2 O1 -163.5(3) . 2_655
Li1 C1 Li2 O1 117.6(3) . 2_655
N1 C1 Li2 O1 73.0(3) . .
C2 C1 Li2 O1 -53.6(4) . .
Li1 C1 Li2 O1 -132.47(18) . .
N1 C1 Li2 C1 -154.6(3) . 2_655
C2 C1 Li2 C1 78.9(3) . 2_655
Li1 C1 Li2 C1 0.0 . 2_655
N1 C1 Li2 Li1 -154.6(3) . .
C2 C1 Li2 Li1 78.9(3) . .
N2 Li1 Li2 O1 3.21(12) 2_655 2_655
N2 Li1 Li2 O1 -176.79(12) . 2_655
C1 Li1 Li2 O1 70.11(14) 2_655 2_655
C1 Li1 Li2 O1 -109.89(14) . 2_655
C16 Li1 Li2 O1 24.17(11) 2_655 2_655
N2 Li1 Li2 O1 -176.79(12) 2_655 .
N2 Li1 Li2 O1 3.21(12) . .
C1 Li1 Li2 O1 -109.89(14) 2_655 .
C1 Li1 Li2 O1 70.11(14) . .
C16 Li1 Li2 O1 -155.83(11) 2_655 .
N2 Li1 Li2 C1 113.10(13) 2_655 .
N2 Li1 Li2 C1 -66.90(13) . .
C1 Li1 Li2 C1 180.0 2_655 .
C16 Li1 Li2 C1 134.05(13) 2_655 .
N2 Li1 Li2 C1 -66.90(13) 2_655 2_655
N2 Li1 Li2 C1 113.10(13) . 2_655
C1 Li1 Li2 C1 180.0 . 2_655
C16 Li1 Li2 C1 -45.95(13) 2_655 2_655
C7 C8 N1 C1 178.0(4) . .
C3 C8 N1 C1 -0.4(4) . .
C7 C8 N1 C9 -9.5(6) . .
C3 C8 N1 C9 172.0(3) . .
C2 C1 N1 C8 1.6(4) . .
Li2 C1 N1 C8 -137.4(2) . .
Li1 C1 N1 C8 148.6(7) . .
C2 C1 N1 C9 -170.8(3) . .
Li2 C1 N1 C9 50.2(4) . .
Li1 C1 N1 C9 -23.8(8) . .
C10 C9 N1 C8 -87.5(4) . .
C10 C9 N1 C1 84.1(4) . .
C2 C16 N2 C17 -179.6(3) . .
C2 C16 N2 Li1 1.3(4) . .
C20' C17 N2 C16 5.8(6) . .
C20 C17 N2 C16 54.8(5) . .
C18' C17 N2 C16 -118.6(5) . .
C19 C17 N2 C16 178.0(4) . .
C18 C17 N2 C16 -66.2(4) . .
C19' C17 N2 C16 126.8(4) . .
C20' C17 N2 Li1 -175.3(5) . .
C20 C17 N2 Li1 -126.2(4) . .
C18' C17 N2 Li1 60.4(5) . .
C19 C17 N2 Li1 -3.1(5) . .
C18 C17 N2 Li1 112.8(4) . .
C19' C17 N2 Li1 -54.2(5) . .
N2 Li1 N2 C16 -126.9(2) 2_655 .
C1 Li1 N2 C16 117.4(4) 2_655 .
C1 Li1 N2 C16 2.9(3) . .
Li2 Li1 N2 C16 53.1(2) . .
C16 Li1 N2 C16 -162.5(3) 2_655 .
N2 Li1 N2 C17 54.0(3) 2_655 .
C1 Li1 N2 C17 -61.7(6) 2_655 .
C1 Li1 N2 C17 -176.2(3) . .
Li2 Li1 N2 C17 -126.0(3) . .
C16 Li1 N2 C17 18.4(6) 2_655 .
C43 C44 O1 C41 11.0(5) . .
C43 C44 O1 Li2 -133.0(4) . .
C42 C41 O1 C44 -5.7(5) . .
C42 C41 O1 Li2 138.6(4) . .
O1 Li2 O1 C44 -169.3(3) 2_655 .
C1 Li2 O1 C44 63.4(3) . .
C1 Li2 O1 C44 -62.2(4) 2_655 .
Li1 Li2 O1 C44 10.7(3) . .
O1 Li2 O1 C41 50.9(3) 2_655 .
C1 Li2 O1 C41 -76.4(4) . .
C1 Li2 O1 C41 158.0(3) 2_655 .
Li1 Li2 O1 C41 -129.1(3) . .
